data_1561033
loop_
_publ_author_name
'Deacy, Arron C.'
'Durr, Christopher B.'
'Kerr, Ryan W. F.'
'Williams, Charlotte K.'

_publ_section_title
;
 Heterodinuclear catalysts Zn(ii)/M and Mg(ii)/M, where M = Na(i), Ca(ii)
 or Cd(ii), for phthalic anhydride/cyclohexene oxide ring opening
 copolymerisation
;
_journal_issue 9
_journal_name_full 'Catalysis Science &amp; Technology'
_journal_page_first 3109
_journal_page_last 3118
_journal_paper_doi 10.1039/D1CY00238D
_journal_volume 11
_journal_year 2021
_chemical_formula_moiety 'C29 H40 Cd I2 N2 O6 Zn'
_chemical_formula_sum 'C29 H40 Cd I2 N2 O6 Zn'
_chemical_formula_weight 944.20
_space_group_crystal_system triclinic
_space_group_IT_number 2
_space_group_name_Hall '-P 1'
_space_group_name_H-M_alt 'P -1'
_atom_sites_solution_hydrogens geom
_audit_creation_date 2021-01-18
_audit_creation_method
;
Olex2 1.2
(compiled 2018.05.29 svn.r3508 for OlexSys, GUI svn.r5506)
;
_audit_update_record
;
2021-01-19 deposited with the CCDC.	2021-02-25 downloaded from the CCDC.
;
_cell_angle_alpha 86.416(2)
_cell_angle_beta 87.592(2)
_cell_angle_gamma 73.094(2)
_cell_formula_units_Z 2
_cell_length_a 10.1985(2)
_cell_length_b 10.9552(3)
_cell_length_c 15.6105(3)
_cell_measurement_reflns_used 21962
_cell_measurement_temperature 150(2)
_cell_measurement_theta_max 76.121
_cell_measurement_theta_min 2.773
_cell_measurement_wavelength 1.54184
_cell_volume 1664.95(7)
_computing_cell_refinement 'CrysAlisPro 1.171.38.43b (Rigaku OD, 2015)'
_computing_data_collection 'CrysAlisPro 1.171.38.43b (Rigaku OD, 2015)'
_computing_data_reduction 'CrysAlisPro 1.171.38.43b (Rigaku OD, 2015)'
_computing_molecular_graphics 'Olex2 (Dolomanov et al., 2009)'
_computing_publication_material 'Olex2 (Dolomanov et al., 2009)'
_computing_structure_refinement 'ShelXL (Sheldrick, 2015)'
_computing_structure_solution 'SHELXT-2014 (Sheldrick, 2014)'
_diffrn_ambient_temperature 150.15
_diffrn_detector_area_resol_mean 10.4102
_diffrn_detector_type Atlas
_diffrn_measured_fraction_theta_full 1.000
_diffrn_measured_fraction_theta_max 0.993
_diffrn_measurement_device 'four-circle diffractometer'
_diffrn_measurement_device_type 'SuperNova, Dual, Cu at zero, Atlas'
_diffrn_measurement_method '\w scans'
_diffrn_radiation_type CuK\a
_diffrn_radiation_wavelength 1.54184
_diffrn_reflns_av_R_equivalents 0.0450
_diffrn_reflns_av_unetI/netI 0.0239
_diffrn_reflns_Laue_measured_fraction_full 1.000
_diffrn_reflns_Laue_measured_fraction_max 0.993
_diffrn_reflns_limit_h_max 12
_diffrn_reflns_limit_h_min -12
_diffrn_reflns_limit_k_max 13
_diffrn_reflns_limit_k_min -13
_diffrn_reflns_limit_l_max 19
_diffrn_reflns_limit_l_min -19
_diffrn_reflns_number 36207
_diffrn_reflns_point_group_measured_fraction_full 1.000
_diffrn_reflns_point_group_measured_fraction_max 0.993
_diffrn_reflns_theta_full 67.684
_diffrn_reflns_theta_max 76.174
_diffrn_reflns_theta_min 2.837
_exptl_absorpt_coefficient_mu 20.901
_exptl_absorpt_correction_T_max 0.04098
_exptl_absorpt_correction_T_min 0.00147
_exptl_absorpt_correction_type sphere
_exptl_absorpt_process_details
;
        CrysAlisPro 1.171.38.43b (Rigaku Oxford Diffraction, 2015)
        Spherical absorption correction
 using equivalent radius and absorption coefficient.
        Empirical absorption correction using spherical harmonics,
 implemented in SCALE3 ABSPACK scaling algorithm.
;
_exptl_crystal_colour colourless
_exptl_crystal_colour_primary colourless
_exptl_crystal_density_diffrn 1.883
_exptl_crystal_density_method 'not measured'
_exptl_crystal_description plate
_exptl_crystal_F_000 920
_exptl_crystal_size_max 0.2
_exptl_crystal_size_mid 0.1
_exptl_crystal_size_min 0.05
_exptl_crystal_size_rad 0.1
_refine_diff_density_max 3.492
_refine_diff_density_min -0.639
_refine_diff_density_rms 0.520
_refine_ls_extinction_method none
_refine_ls_goodness_of_fit_ref 1.215
_refine_ls_hydrogen_treatment constr
_refine_ls_matrix_type full
_refine_ls_number_parameters 370
_refine_ls_number_reflns 6905
_refine_ls_number_restraints 0
_refine_ls_restrained_S_all 1.215
_refine_ls_R_factor_all 0.0825
_refine_ls_R_factor_gt 0.0817
_refine_ls_shift/su_max 0.000
_refine_ls_shift/su_mean 0.000
_refine_ls_structure_factor_coef Fsqd
_refine_ls_weighting_details 'w=1/[\s^2^(Fo^2^)+(0.1354P)^2^] where P=(Fo^2^+2Fc^2^)/3'
_refine_ls_weighting_scheme calc
_refine_ls_wR_factor_gt 0.1787
_refine_ls_wR_factor_ref 0.1803
_reflns_Friedel_coverage 0.000
_reflns_number_gt 6596
_reflns_number_total 6905
_reflns_threshold_expression 'I > 2\s(I)'
_cod_data_source_file d1cy00238d2.cif
_cod_data_source_block 075ckw17
_cod_depositor_comments 'Adding full bibliography for 1561024--1561035.cif.'
_cod_database_code 1561033
_shelx_shelxl_version_number 2018/3
_shelx_space_group_comment
;
The symmetry employed for this shelxl refinement is uniquely defined
by the following loop, which should always be used as a source of
symmetry information in preference to the above space-group names.
They are only intended as comments.
;
_shelx_estimated_absorpt_t_max 0.421
_shelx_estimated_absorpt_t_min 0.103
_olex2_refinement_description
;
1. Fixed Uiso
 At 1.2 times of:
  All C(H) groups, All C(H,H) groups
 At 1.5 times of:
  All C(H,H,H) groups
2.a Secondary CH2 refined with riding coordinates:
 C8(H8A,H8B), C10(H10A,H10B), C22(H22A,H22B), C23(H23A,H23B), C24(H24A,H24B),
 C25(H25A,H25B), C26(H26A,H26B), C27(H27A,H27B), C28(H28A,H28B), C29(H29A,H29B)
2.b Me refined with riding coordinates:
 C18(H18A,H18B,H18C), C19(H19A,H19B,H19C), C20(H20A,H20B,H20C), C21(H21A,H21B,
 H21C)
2.c Aromatic/amide H refined with riding coordinates:
 C3(H3), C4(H4), C5(H5), C7(H7), C11(H11), C13(H13), C14(H14), C15(H15)
;
_olex2_submission_special_instructions 'No special instructions were received'

loop_
_space_group_symop_operation_xyz
'x, y, z'
'-x, -y, -z'

loop_
_atom_site_label
_atom_site_type_symbol
_atom_site_fract_x
_atom_site_fract_y
_atom_site_fract_z
_atom_site_U_iso_or_equiv
_atom_site_adp_type
_atom_site_occupancy
_atom_site_site_symmetry_order
_atom_site_calc_flag
_atom_site_refinement_flags_posn
_atom_site_refinement_flags_adp
_atom_site_refinement_flags_occupancy
_atom_site_disorder_assembly
_atom_site_disorder_group
C1 C 0.1692(4) 0.7601(4) 0.4186(3) 0.0486(8) Uani 1 1 d . . . . .
C2 C 0.1932(5) 0.8451(5) 0.4770(3) 0.0512(9) Uani 1 1 d . . . . .
C3 C 0.1197(5) 0.8681(5) 0.5533(3) 0.0577(10) Uani 1 1 d . . . . .
H3 H 0.137654 0.925615 0.591138 0.069 Uiso 1 1 calc R . . . .
C4 C 0.0195(5) 0.8079(6) 0.5754(3) 0.0597(10) Uani 1 1 d . . . . .
H4 H -0.030693 0.823762 0.628190 0.072 Uiso 1 1 calc R . . . .
C5 C -0.0062(5) 0.7253(5) 0.5202(3) 0.0557(10) Uani 1 1 d . . . . .
H5 H -0.074429 0.683955 0.535593 0.067 Uiso 1 1 calc R . . . .
C6 C 0.0663(5) 0.7005(5) 0.4414(3) 0.0510(9) Uani 1 1 d . . . . .
C7 C 0.0278(4) 0.6124(5) 0.3886(3) 0.0510(9) Uani 1 1 d . . . . .
H7 H -0.040275 0.576203 0.412901 0.061 Uiso 1 1 calc R . . . .
C8 C 0.0225(5) 0.4768(5) 0.2803(3) 0.0530(9) Uani 1 1 d . . . . .
H8A H -0.067425 0.481362 0.308569 0.064 Uiso 1 1 calc R . . . .
H8B H 0.086349 0.392669 0.297475 0.064 Uiso 1 1 calc R . . . .
C9 C 0.0054(5) 0.4825(5) 0.1826(3) 0.0517(9) Uani 1 1 d . . . . .
C10 C 0.1450(5) 0.4533(5) 0.1343(3) 0.0532(9) Uani 1 1 d . . . . .
H10A H 0.206072 0.372980 0.159948 0.064 Uiso 1 1 calc R . . . .
H10B H 0.131133 0.438371 0.073896 0.064 Uiso 1 1 calc R . . . .
C11 C 0.2740(5) 0.5756(5) 0.0647(3) 0.0529(9) Uani 1 1 d . . . . .
H11 H 0.258650 0.532670 0.016789 0.063 Uiso 1 1 calc R . . . .
C12 C 0.3621(5) 0.6581(5) 0.0483(3) 0.0524(9) Uani 1 1 d . . . . .
C13 C 0.4076(6) 0.6708(6) -0.0381(3) 0.0623(11) Uani 1 1 d . . . . .
H13 H 0.375649 0.629736 -0.081236 0.075 Uiso 1 1 calc R . . . .
C14 C 0.4958(7) 0.7404(6) -0.0607(3) 0.0643(12) Uani 1 1 d . . . . .
H14 H 0.521760 0.750894 -0.119228 0.077 Uiso 1 1 calc R . . . .
C15 C 0.5480(6) 0.7965(5) 0.0035(3) 0.0594(10) Uani 1 1 d . . . . .
H15 H 0.612443 0.842356 -0.011462 0.071 Uiso 1 1 calc R . . . .
C16 C 0.5063(5) 0.7853(5) 0.0879(3) 0.0538(9) Uani 1 1 d . . . . .
C17 C 0.4086(5) 0.7188(4) 0.1131(3) 0.0508(9) Uani 1 1 d . . . . .
C18 C 0.3188(6) 0.9937(6) 0.5009(4) 0.0630(11) Uani 1 1 d . . . . .
H18A H 0.391731 1.025461 0.473596 0.095 Uiso 1 1 calc R . . . .
H18B H 0.235226 1.064974 0.506848 0.095 Uiso 1 1 calc R . . . .
H18C H 0.347620 0.954494 0.557812 0.095 Uiso 1 1 calc R . . . .
C19 C -0.0544(6) 0.3731(6) 0.1649(4) 0.0623(11) Uani 1 1 d . . . . .
H19A H 0.008314 0.291561 0.185580 0.093 Uiso 1 1 calc R . . . .
H19B H -0.143494 0.386377 0.194750 0.093 Uiso 1 1 calc R . . . .
H19C H -0.066069 0.371646 0.102991 0.093 Uiso 1 1 calc R . . . .
C20 C -0.0915(6) 0.6107(5) 0.1506(4) 0.0593(11) Uani 1 1 d . . . . .
H20A H -0.100152 0.611191 0.088297 0.089 Uiso 1 1 calc R . . . .
H20B H -0.181876 0.622856 0.178624 0.089 Uiso 1 1 calc R . . . .
H20C H -0.054482 0.680027 0.164433 0.089 Uiso 1 1 calc R . . . .
C21 C 0.6422(6) 0.9096(6) 0.1368(4) 0.0662(12) Uani 1 1 d . . . . .
H21A H 0.666944 0.938108 0.190499 0.099 Uiso 1 1 calc R . . . .
H21B H 0.725203 0.858962 0.107466 0.099 Uiso 1 1 calc R . . . .
H21C H 0.596700 0.984189 0.099736 0.099 Uiso 1 1 calc R . . . .
C22 C 0.5178(6) 0.4347(7) 0.2639(4) 0.0691(13) Uani 1 1 d . . . . .
H22A H 0.556280 0.508086 0.261703 0.083 Uiso 1 1 calc R . . . .
H22B H 0.519272 0.405382 0.205059 0.083 Uiso 1 1 calc R . . . .
C23 C 0.5976(8) 0.3297(9) 0.3220(5) 0.093(2) Uani 1 1 d . . . . .
H23A H 0.695838 0.325896 0.320482 0.111 Uiso 1 1 calc R . . . .
H23B H 0.588505 0.246121 0.307016 0.111 Uiso 1 1 calc R . . . .
C24 C 0.5315(8) 0.3672(11) 0.4086(5) 0.098(3) Uani 1 1 d . . . . .
H24A H 0.545020 0.291678 0.449249 0.118 Uiso 1 1 calc R . . . .
H24B H 0.569066 0.430573 0.433460 0.118 Uiso 1 1 calc R . . . .
C25 C 0.3837(6) 0.4237(7) 0.3885(4) 0.0729(15) Uani 1 1 d . . . . .
H25A H 0.334068 0.358274 0.396865 0.087 Uiso 1 1 calc R . . . .
H25B H 0.340343 0.494661 0.426117 0.087 Uiso 1 1 calc R . . . .
C26 C -0.0345(6) 0.9150(6) 0.2558(3) 0.0651(12) Uani 1 1 d . . . . .
H26A H 0.014697 0.923753 0.307324 0.078 Uiso 1 1 calc R . . . .
H26B H -0.109616 0.878149 0.274301 0.078 Uiso 1 1 calc R . . . .
C27 C -0.0925(6) 1.0443(5) 0.2102(4) 0.0629(11) Uani 1 1 d . . . . .
H27A H -0.054964 1.108957 0.233346 0.075 Uiso 1 1 calc R . . . .
H27B H -0.193740 1.073153 0.216110 0.075 Uiso 1 1 calc R . . . .
C28 C -0.0468(7) 1.0220(6) 0.1162(4) 0.0663(12) Uani 1 1 d . . . . .
H28A H -0.119064 1.003402 0.083367 0.080 Uiso 1 1 calc R . . . .
H28B H -0.024125 1.097336 0.088473 0.080 Uiso 1 1 calc R . . . .
C29 C 0.0778(6) 0.9088(6) 0.1221(4) 0.0672(12) Uani 1 1 d . . . . .
H29A H 0.088159 0.858579 0.070319 0.081 Uiso 1 1 calc R . . . .
H29B H 0.161158 0.936615 0.126956 0.081 Uiso 1 1 calc R . . . .
N1 N 0.0734(4) 0.5769(4) 0.3135(2) 0.0502(7) Uani 1 1 d . . . . .
N2 N 0.2147(4) 0.5534(4) 0.1350(2) 0.0506(7) Uani 1 1 d . . . . .
O1 O 0.2434(4) 0.7416(4) 0.3467(2) 0.0539(7) Uani 1 1 d . . . . .
O2 O 0.3682(4) 0.7155(3) 0.1939(2) 0.0538(7) Uani 1 1 d . . . . .
O3 O 0.2925(4) 0.9004(4) 0.4490(2) 0.0573(7) Uani 1 1 d . . . . .
O4 O 0.5517(4) 0.8335(4) 0.1552(2) 0.0612(8) Uani 1 1 d . . . . .
O5 O 0.3805(4) 0.4703(4) 0.2993(2) 0.0586(8) Uani 1 1 d . . . . .
O6 O 0.0579(4) 0.8332(4) 0.1976(2) 0.0579(8) Uani 1 1 d . . . . .
Zn1 Zn 0.22367(6) 0.63833(6) 0.24791(3) 0.05013(18) Uani 1 1 d . . . . .
Cd1 Cd 0.40292(3) 0.84021(3) 0.29930(2) 0.05077(15) Uani 1 1 d . . . . .
I1 I 0.65045(3) 0.73337(3) 0.37446(2) 0.06152(16) Uani 1 1 d . . . . .
I2 I 0.30913(4) 1.09705(3) 0.25255(2) 0.06725(16) Uani 1 1 d . . . . .

loop_
_atom_site_aniso_label
_atom_site_aniso_U_11
_atom_site_aniso_U_22
_atom_site_aniso_U_33
_atom_site_aniso_U_23
_atom_site_aniso_U_13
_atom_site_aniso_U_12
C1 0.0480(19) 0.051(2) 0.0447(18) -0.0015(15) -0.0014(15) -0.0111(16)
C2 0.050(2) 0.052(2) 0.051(2) -0.0036(16) -0.0025(16) -0.0134(17)
C3 0.058(2) 0.062(3) 0.051(2) -0.0091(18) -0.0011(18) -0.013(2)
C4 0.059(2) 0.069(3) 0.048(2) -0.0035(19) 0.0039(18) -0.014(2)
C5 0.051(2) 0.063(3) 0.052(2) 0.0014(18) 0.0034(17) -0.0160(19)
C6 0.051(2) 0.056(2) 0.0448(19) 0.0007(16) -0.0011(16) -0.0143(18)
C7 0.0462(19) 0.055(2) 0.052(2) 0.0035(16) 0.0000(15) -0.0161(17)
C8 0.058(2) 0.054(2) 0.050(2) -0.0015(17) 0.0029(17) -0.0228(19)
C9 0.053(2) 0.052(2) 0.054(2) -0.0028(17) -0.0030(17) -0.0195(18)
C10 0.060(2) 0.051(2) 0.052(2) -0.0061(16) 0.0010(17) -0.0199(19)
C11 0.056(2) 0.053(2) 0.0489(19) -0.0056(16) -0.0005(16) -0.0151(18)
C12 0.055(2) 0.054(2) 0.048(2) -0.0028(16) 0.0064(16) -0.0154(18)
C13 0.076(3) 0.065(3) 0.048(2) -0.0064(19) 0.009(2) -0.025(2)
C14 0.078(3) 0.065(3) 0.049(2) -0.0025(19) 0.010(2) -0.022(2)
C15 0.061(2) 0.059(3) 0.059(2) 0.0008(19) 0.0099(19) -0.022(2)
C16 0.049(2) 0.054(2) 0.056(2) -0.0022(18) 0.0023(17) -0.0135(18)
C17 0.050(2) 0.050(2) 0.050(2) -0.0013(16) 0.0038(16) -0.0135(17)
C18 0.062(3) 0.066(3) 0.065(3) -0.013(2) -0.007(2) -0.023(2)
C19 0.066(3) 0.064(3) 0.064(3) -0.007(2) -0.005(2) -0.029(2)
C20 0.060(3) 0.056(3) 0.062(2) -0.002(2) -0.011(2) -0.017(2)
C21 0.060(3) 0.066(3) 0.078(3) 0.000(2) 0.001(2) -0.028(2)
C22 0.062(3) 0.076(3) 0.061(3) -0.004(2) 0.008(2) -0.008(2)
C23 0.072(4) 0.097(5) 0.088(4) 0.015(4) 0.010(3) 0.004(3)
C24 0.069(4) 0.136(7) 0.071(4) 0.027(4) -0.001(3) -0.004(4)
C25 0.063(3) 0.088(4) 0.054(3) 0.015(2) 0.003(2) -0.005(3)
C26 0.065(3) 0.068(3) 0.056(2) 0.002(2) 0.004(2) -0.010(2)
C27 0.071(3) 0.056(3) 0.063(3) -0.003(2) -0.001(2) -0.020(2)
C28 0.075(3) 0.066(3) 0.057(2) 0.004(2) -0.006(2) -0.019(3)
C29 0.068(3) 0.071(3) 0.058(2) 0.006(2) 0.007(2) -0.014(2)
N1 0.0502(18) 0.056(2) 0.0462(16) -0.0003(14) -0.0003(13) -0.0181(15)
N2 0.0522(18) 0.054(2) 0.0474(17) -0.0042(14) 0.0001(14) -0.0175(15)
O1 0.0573(17) 0.0637(19) 0.0455(14) -0.0057(12) 0.0028(12) -0.0253(15)
O2 0.0560(16) 0.0621(18) 0.0475(14) -0.0029(13) 0.0036(12) -0.0243(14)
O3 0.0607(18) 0.0610(19) 0.0547(16) -0.0088(13) 0.0000(13) -0.0240(15)
O4 0.0589(18) 0.072(2) 0.0598(17) -0.0030(15) 0.0028(14) -0.0304(16)
O5 0.0562(18) 0.068(2) 0.0494(15) 0.0011(14) 0.0000(13) -0.0155(15)
O6 0.066(2) 0.0527(17) 0.0542(16) -0.0013(13) 0.0006(14) -0.0160(15)
Zn1 0.0531(3) 0.0573(4) 0.0441(3) -0.0036(2) 0.0017(2) -0.0227(3)
Cd1 0.0492(2) 0.0532(2) 0.0522(2) -0.00224(14) -0.00115(13) -0.01845(15)
I1 0.0508(2) 0.0726(3) 0.0595(2) -0.00622(15) -0.00496(14) -0.01415(16)
I2 0.0632(2) 0.0552(2) 0.0793(3) 0.00676(16) 0.00870(17) -0.01433(16)

loop_
_atom_type_symbol
_atom_type_description
_atom_type_scat_dispersion_real
_atom_type_scat_dispersion_imag
_atom_type_scat_source
C C 0.0181 0.0091 'International Tables Vol C Tables 4.2.6.8 and 6.1.1.4'
H H 0.0000 0.0000 'International Tables Vol C Tables 4.2.6.8 and 6.1.1.4'
Cd Cd 0.1185 4.6533 'International Tables Vol C Tables 4.2.6.8 and 6.1.1.4'
I I -0.3257 6.8362 'International Tables Vol C Tables 4.2.6.8 and 6.1.1.4'
N N 0.0311 0.0180 'International Tables Vol C Tables 4.2.6.8 and 6.1.1.4'
O O 0.0492 0.0322 'International Tables Vol C Tables 4.2.6.8 and 6.1.1.4'
Zn Zn -1.5491 0.6778 'International Tables Vol C Tables 4.2.6.8 and 6.1.1.4'

loop_
_geom_angle_atom_site_label_1
_geom_angle_atom_site_label_2
_geom_angle_atom_site_label_3
_geom_angle
_geom_angle_site_symmetry_1
_geom_angle_site_symmetry_3
_geom_angle_publ_flag
C6 C1 C2 117.5(4) . . ?
O1 C1 C2 118.6(4) . . ?
O1 C1 C6 123.9(4) . . ?
C3 C2 C1 121.4(4) . . ?
O3 C2 C1 113.5(4) . . ?
O3 C2 C3 125.1(4) . . ?
C2 C3 H3 119.7 . . ?
C2 C3 C4 120.6(5) . . ?
C4 C3 H3 119.7 . . ?
C3 C4 H4 120.3 . . ?
C5 C4 C3 119.4(4) . . ?
C5 C4 H4 120.3 . . ?
C4 C5 H5 119.3 . . ?
C4 C5 C6 121.5(5) . . ?
C6 C5 H5 119.3 . . ?
C1 C6 C7 124.5(4) . . ?
C5 C6 C1 119.6(4) . . ?
C5 C6 C7 115.9(4) . . ?
C6 C7 H7 115.6 . . ?
N1 C7 C6 128.7(4) . . ?
N1 C7 H7 115.6 . . ?
H8A C8 H8B 107.4 . . ?
C9 C8 H8A 108.2 . . ?
C9 C8 H8B 108.2 . . ?
N1 C8 H8A 108.2 . . ?
N1 C8 H8B 108.2 . . ?
N1 C8 C9 116.2(4) . . ?
C8 C9 C10 111.4(4) . . ?
C8 C9 C19 106.1(4) . . ?
C19 C9 C10 105.9(4) . . ?
C20 C9 C8 111.5(4) . . ?
C20 C9 C10 111.4(4) . . ?
C20 C9 C19 110.1(4) . . ?
C9 C10 H10A 108.5 . . ?
C9 C10 H10B 108.5 . . ?
H10A C10 H10B 107.5 . . ?
N2 C10 C9 115.2(4) . . ?
N2 C10 H10A 108.5 . . ?
N2 C10 H10B 108.5 . . ?
C12 C11 H11 115.7 . . ?
N2 C11 H11 115.7 . . ?
N2 C11 C12 128.5(4) . . ?
C13 C12 C11 116.2(4) . . ?
C17 C12 C11 123.8(4) . . ?
C17 C12 C13 119.9(4) . . ?
C12 C13 H13 119.2 . . ?
C14 C13 C12 121.6(5) . . ?
C14 C13 H13 119.2 . . ?
C13 C14 H14 120.3 . . ?
C13 C14 C15 119.3(5) . . ?
C15 C14 H14 120.3 . . ?
C14 C15 H15 119.9 . . ?
C16 C15 C14 120.3(5) . . ?
C16 C15 H15 119.9 . . ?
C15 C16 C17 121.7(5) . . ?
O4 C16 C15 125.3(5) . . ?
O4 C16 C17 113.0(4) . . ?
C12 C17 C16 117.1(4) . . ?
O2 C17 C12 123.8(4) . . ?
O2 C17 C16 119.2(4) . . ?
H18A C18 H18B 109.5 . . ?
H18A C18 H18C 109.5 . . ?
H18B C18 H18C 109.5 . . ?
O3 C18 H18A 109.5 . . ?
O3 C18 H18B 109.5 . . ?
O3 C18 H18C 109.5 . . ?
C9 C19 H19A 109.5 . . ?
C9 C19 H19B 109.5 . . ?
C9 C19 H19C 109.5 . . ?
H19A C19 H19B 109.5 . . ?
H19A C19 H19C 109.5 . . ?
H19B C19 H19C 109.5 . . ?
C9 C20 H20A 109.5 . . ?
C9 C20 H20B 109.5 . . ?
C9 C20 H20C 109.5 . . ?
H20A C20 H20B 109.5 . . ?
H20A C20 H20C 109.5 . . ?
H20B C20 H20C 109.5 . . ?
H21A C21 H21B 109.5 . . ?
H21A C21 H21C 109.5 . . ?
H21B C21 H21C 109.5 . . ?
O4 C21 H21A 109.5 . . ?
O4 C21 H21B 109.5 . . ?
O4 C21 H21C 109.5 . . ?
H22A C22 H22B 108.7 . . ?
C23 C22 H22A 110.6 . . ?
C23 C22 H22B 110.6 . . ?
O5 C22 H22A 110.6 . . ?
O5 C22 H22B 110.6 . . ?
O5 C22 C23 105.7(5) . . ?
C22 C23 H23A 111.3 . . ?
C22 C23 H23B 111.3 . . ?
C22 C23 C24 102.3(6) . . ?
H23A C23 H23B 109.2 . . ?
C24 C23 H23A 111.3 . . ?
C24 C23 H23B 111.3 . . ?
C23 C24 H24A 111.1 . . ?
C23 C24 H24B 111.1 . . ?
H24A C24 H24B 109.1 . . ?
C25 C24 C23 103.1(6) . . ?
C25 C24 H24A 111.1 . . ?
C25 C24 H24B 111.1 . . ?
C24 C25 H25A 110.5 . . ?
C24 C25 H25B 110.5 . . ?
H25A C25 H25B 108.7 . . ?
O5 C25 C24 106.0(5) . . ?
O5 C25 H25A 110.5 . . ?
O5 C25 H25B 110.5 . . ?
H26A C26 H26B 108.4 . . ?
C27 C26 H26A 110.0 . . ?
C27 C26 H26B 110.0 . . ?
O6 C26 H26A 110.0 . . ?
O6 C26 H26B 110.0 . . ?
O6 C26 C27 108.4(4) . . ?
C26 C27 H27A 111.0 . . ?
C26 C27 H27B 111.0 . . ?
C26 C27 C28 104.0(5) . . ?
H27A C27 H27B 109.0 . . ?
C28 C27 H27A 111.0 . . ?
C28 C27 H27B 111.0 . . ?
C27 C28 H28A 111.0 . . ?
C27 C28 H28B 111.0 . . ?
H28A C28 H28B 109.0 . . ?
C29 C28 C27 103.6(5) . . ?
C29 C28 H28A 111.0 . . ?
C29 C28 H28B 111.0 . . ?
C28 C29 H29A 110.4 . . ?
C28 C29 H29B 110.4 . . ?
H29A C29 H29B 108.6 . . ?
O6 C29 C28 106.4(4) . . ?
O6 C29 H29A 110.4 . . ?
O6 C29 H29B 110.4 . . ?
C7 N1 C8 115.4(4) . . ?
C7 N1 Zn1 123.3(3) . . ?
C8 N1 Zn1 120.9(3) . . ?
C10 N2 Zn1 119.7(3) . . ?
C11 N2 C10 116.0(4) . . ?
C11 N2 Zn1 124.2(3) . . ?
C1 O1 Zn1 127.8(3) . . ?
C1 O1 Cd1 127.2(3) . . ?
Zn1 O1 Cd1 104.59(14) . . ?
C17 O2 Zn1 128.4(3) . . ?
C17 O2 Cd1 126.7(3) . . ?
Zn1 O2 Cd1 103.18(13) . . ?
C2 O3 C18 117.9(4) . . ?
C2 O3 Cd1 116.4(3) . . ?
C18 O3 Cd1 125.5(3) . . ?
C16 O4 C21 117.7(4) . . ?
C22 O5 C25 108.8(4) . . ?
C22 O5 Zn1 121.3(3) . . ?
C25 O5 Zn1 123.7(3) . . ?
C26 O6 C29 108.6(4) . . ?
C26 O6 Zn1 121.5(3) . . ?
C29 O6 Zn1 124.1(3) . . ?
N1 Zn1 N2 96.51(16) . . ?
N1 Zn1 O5 90.21(15) . . ?
N1 Zn1 O6 91.43(14) . . ?
N2 Zn1 O5 92.49(15) . . ?
N2 Zn1 O6 91.24(14) . . ?
O1 Zn1 N1 91.61(15) . . ?
O1 Zn1 N2 170.93(15) . . ?
O1 Zn1 O2 81.62(13) . . ?
O1 Zn1 O5 91.50(15) . . ?
O1 Zn1 O6 84.52(14) . . ?
O2 Zn1 N1 172.99(15) . . ?
O2 Zn1 N2 90.12(15) . . ?
O2 Zn1 O5 91.80(14) . . ?
O2 Zn1 O6 86.11(14) . . ?
O5 Zn1 O6 175.73(14) . . ?
O1 Cd1 O2 70.61(11) . . ?
O1 Cd1 O3 64.17(11) . . ?
O1 Cd1 I1 112.17(9) . . ?
O1 Cd1 I2 117.05(10) . . ?
O2 Cd1 O3 134.64(11) . . ?
O2 Cd1 I1 111.22(9) . . ?
O2 Cd1 I2 111.84(9) . . ?
O3 Cd1 I1 89.49(8) . . ?
O3 Cd1 I2 86.42(9) . . ?
I1 Cd1 I2 122.381(15) . . ?

loop_
_geom_bond_atom_site_label_1
_geom_bond_atom_site_label_2
_geom_bond_distance
_geom_bond_site_symmetry_2
_geom_bond_publ_flag
C1 C2 1.419(6) . ?
C1 C6 1.412(6) . ?
C1 O1 1.320(6) . ?
C2 C3 1.376(7) . ?
C2 O3 1.368(6) . ?
C3 H3 0.9500 . ?
C3 C4 1.390(8) . ?
C4 H4 0.9500 . ?
C4 C5 1.372(8) . ?
C5 H5 0.9500 . ?
C5 C6 1.409(6) . ?
C6 C7 1.453(7) . ?
C7 H7 0.9500 . ?
C7 N1 1.283(6) . ?
C8 H8A 0.9900 . ?
C8 H8B 0.9900 . ?
C8 C9 1.537(6) . ?
C8 N1 1.472(6) . ?
C9 C10 1.540(7) . ?
C9 C19 1.538(6) . ?
C9 C20 1.531(7) . ?
C10 H10A 0.9900 . ?
C10 H10B 0.9900 . ?
C10 N2 1.471(6) . ?
C11 H11 0.9500 . ?
C11 C12 1.454(7) . ?
C11 N2 1.276(6) . ?
C12 C13 1.419(6) . ?
C12 C17 1.413(7) . ?
C13 H13 0.9500 . ?
C13 C14 1.361(8) . ?
C14 H14 0.9500 . ?
C14 C15 1.407(8) . ?
C15 H15 0.9500 . ?
C15 C16 1.377(7) . ?
C16 C17 1.425(7) . ?
C16 O4 1.361(6) . ?
C17 O2 1.313(5) . ?
C18 H18A 0.9800 . ?
C18 H18B 0.9800 . ?
C18 H18C 0.9800 . ?
C18 O3 1.434(6) . ?
C19 H19A 0.9800 . ?
C19 H19B 0.9800 . ?
C19 H19C 0.9800 . ?
C20 H20A 0.9800 . ?
C20 H20B 0.9800 . ?
C20 H20C 0.9800 . ?
C21 H21A 0.9800 . ?
C21 H21B 0.9800 . ?
C21 H21C 0.9800 . ?
C21 O4 1.423(6) . ?
C22 H22A 0.9900 . ?
C22 H22B 0.9900 . ?
C22 C23 1.482(10) . ?
C22 O5 1.436(7) . ?
C23 H23A 0.9900 . ?
C23 H23B 0.9900 . ?
C23 C24 1.511(11) . ?
C24 H24A 0.9900 . ?
C24 H24B 0.9900 . ?
C24 C25 1.493(9) . ?
C25 H25A 0.9900 . ?
C25 H25B 0.9900 . ?
C25 O5 1.451(6) . ?
C26 H26A 0.9900 . ?
C26 H26B 0.9900 . ?
C26 C27 1.511(8) . ?
C26 O6 1.434(7) . ?
C27 H27A 0.9900 . ?
C27 H27B 0.9900 . ?
C27 C28 1.533(8) . ?
C28 H28A 0.9900 . ?
C28 H28B 0.9900 . ?
C28 C29 1.497(9) . ?
C29 H29A 0.9900 . ?
C29 H29B 0.9900 . ?
C29 O6 1.439(6) . ?
N1 Zn1 2.057(4) . ?
N2 Zn1 2.061(4) . ?
O1 Zn1 2.019(3) . ?
O1 Cd1 2.277(3) . ?
O2 Zn1 2.032(3) . ?
O2 Cd1 2.304(3) . ?
O3 Cd1 2.589(4) . ?
O5 Zn1 2.191(4) . ?
O6 Zn1 2.416(4) . ?
Cd1 I1 2.7346(4) . ?
Cd1 I2 2.7571(5) . ?
